data_7006284
loop_
_publ_author_name
'Doyle, Robert P.'
'Bauer, Thomas'
'Julve, Miguel'
'Lloret, Francesc'
'Cano, Joan'
'Nieuwenhuyzen, Mark'
'Kruger, Paul E.'

_publ_section_title
;
 Metamorphosis of a butterfly: synthesis, structural, thermal, magnetic
 and DFT characterisation of a ferromagnetically coupled tetranuclear
 copper(II) complex.
;
_journal_issue 44
_journal_name_full 'Dalton transactions (Cambridge, England : 2003)'
_journal_page_first 5140
_journal_page_last 5147
_journal_paper_doi 10.1039/b711655a
_journal_year 2007
_chemical_formula_sum 'C40 H66.5 Cu4 N8 O27.5 P2.5'
_chemical_formula_weight 1431.10
_chemical_name_systematic
;
?
;
_space_group_IT_number 13
_symmetry_cell_setting monoclinic
_symmetry_space_group_name_Hall '-P 2yc'
_symmetry_space_group_name_H-M 'P 1 2/c 1'
_atom_sites_solution_hydrogens geom
_atom_sites_solution_primary direct
_atom_sites_solution_secondary difmap
_audit_creation_method SHELXL-97
_cell_angle_alpha 90.00
_cell_angle_beta 99.30(2)
_cell_angle_gamma 90.00
_cell_formula_units_Z 4
_cell_length_a 14.250(9)
_cell_length_b 18.493(12)
_cell_length_c 21.397(14)
_cell_measurement_temperature 153(2)
_cell_volume 5565(6)
_computing_cell_refinement 'Bruker SMART'
_computing_data_collection 'Bruker SMART'
_computing_data_reduction 'Bruker SHELXTL'
_computing_molecular_graphics 'Bruker SHELXTL'
_computing_publication_material 'Bruker SHELXTL'
_computing_structure_refinement 'SHELXL-97 (Sheldrick, 1997)'
_computing_structure_solution 'SHELXS-97 (Sheldrick, 1990)'
_diffrn_ambient_temperature 153(2)
_diffrn_measured_fraction_theta_full 0.980
_diffrn_measured_fraction_theta_max 0.980
_diffrn_measurement_device_type 'CCD area detector'
_diffrn_measurement_method 'phi and omega scans'
_diffrn_radiation_monochromator graphite
_diffrn_radiation_source 'fine-focus sealed tube'
_diffrn_radiation_type MoK\a
_diffrn_radiation_wavelength 0.71073
_diffrn_reflns_av_R_equivalents 0.1277
_diffrn_reflns_av_sigmaI/netI 0.1865
_diffrn_reflns_limit_h_max 16
_diffrn_reflns_limit_h_min -16
_diffrn_reflns_limit_k_max 18
_diffrn_reflns_limit_k_min -21
_diffrn_reflns_limit_l_max 21
_diffrn_reflns_limit_l_min -25
_diffrn_reflns_number 27266
_diffrn_reflns_theta_full 25.00
_diffrn_reflns_theta_max 25.00
_diffrn_reflns_theta_min 1.10
_exptl_absorpt_coefficient_mu 1.675
_exptl_absorpt_correction_T_max 0.7095
_exptl_absorpt_correction_T_min 0.4540
_exptl_absorpt_correction_type empirical
_exptl_absorpt_process_details SADABS
_exptl_crystal_colour Blue
_exptl_crystal_density_diffrn 1.708
_exptl_crystal_density_meas ?
_exptl_crystal_density_method .
_exptl_crystal_description plate
_exptl_crystal_F_000 2944
_exptl_crystal_size_max 0.56
_exptl_crystal_size_mid 0.32
_exptl_crystal_size_min 0.22
_refine_diff_density_max 1.078
_refine_diff_density_min -0.886
_refine_diff_density_rms 0.174
_refine_ls_extinction_method none
_refine_ls_goodness_of_fit_ref 0.979
_refine_ls_hydrogen_treatment calc
_refine_ls_matrix_type full
_refine_ls_number_parameters 751
_refine_ls_number_reflns 9619
_refine_ls_number_restraints 30
_refine_ls_restrained_S_all 0.982
_refine_ls_R_factor_all 0.1743
_refine_ls_R_factor_gt 0.0851
_refine_ls_shift/su_max 0.003
_refine_ls_shift/su_mean 0.000
_refine_ls_structure_factor_coef Fsqd
_refine_ls_weighting_details 'calc w=1/[\s^2^(Fo^2^)+(0.1125P)^2^+0.0000P] where P=(Fo^2^+2Fc^2^)/3'
_refine_ls_weighting_scheme calc
_refine_ls_wR_factor_gt 0.2132
_refine_ls_wR_factor_ref 0.2517
_reflns_number_gt 4225
_reflns_number_total 9619
_reflns_threshold_expression >2sigma(I)
_cod_data_source_file b711655a.txt
_cod_data_source_block 1
_cod_depositor_comments
;
The following automatic conversions were performed:
'_symmetry_cell_setting' value 'Monoclinic' changed to 'monoclinic'
according to '/home/saulius/struct/CIF-dictionaries/cif_core.dic'
dictionary named 'cif_core.dic' version 2.4.1 from 2010-06-29.

Automatic conversion script
Id: cif_fix_enum 1527 2010-12-29 10:47:43Z saulius 
;
_cod_original_cell_volume 5564(6)
_cod_original_sg_symbol_H-M P2/c
_cod_original_formula_sum 'C40 H66.50 Cu4 N8 O27.50 P2.50'
_cod_database_code 7006284

loop_
_symmetry_equiv_pos_as_xyz
'x, y, z'
'-x, y, -z+1/2'
'-x, -y, -z'
'x, -y, z-1/2'

loop_
_atom_site_label
_atom_site_type_symbol
_atom_site_fract_x
_atom_site_fract_y
_atom_site_fract_z
_atom_site_U_iso_or_equiv
_atom_site_adp_type
_atom_site_occupancy
_atom_site_symmetry_multiplicity
_atom_site_calc_flag
_atom_site_refinement_flags
_atom_site_disorder_assembly
_atom_site_disorder_group
Cu1 Cu 1.67795(9) -0.13413(7) 0.84485(6) 0.0229(4) Uani 1 1 d . . .
Cu2 Cu 1.67327(9) -0.36224(7) 0.84381(6) 0.0225(4) Uani 1 1 d . . .
Cu3 Cu 1.88745(10) -0.16821(7) 0.94344(7) 0.0286(4) Uani 1 1 d . . .
Cu4 Cu 1.86378(10) -0.33878(7) 0.95693(7) 0.0301(4) Uani 1 1 d . . .
O1 O 1.9468(5) -0.2564(4) 0.9812(4) 0.035(2) Uani 1 1 d . . .
P1 P 1.82149(19) -0.24792(15) 0.81705(13) 0.0209(6) Uani 1 1 d D . .
O11 O 1.7241(5) -0.2069(3) 0.7965(3) 0.0232(18) Uani 1 1 d D . .
O12 O 1.7988(5) -0.3143(3) 0.8547(3) 0.0241(18) Uani 1 1 d D . .
O13 O 1.8970(4) -0.2016(3) 0.8595(3) 0.0232(18) Uani 1 1 d D . .
O14 O 1.8591(5) -0.2698(3) 0.7587(3) 0.0278(19) Uani 1 1 d D . .
P2 P 1.6749(2) -0.24923(16) 0.94872(14) 0.0234(7) Uani 1 1 d . . .
O21 O 1.7238(5) -0.1837(3) 0.9248(3) 0.0217(17) Uani 1 1 d . . .
O22 O 1.6179(5) -0.2908(4) 0.8911(3) 0.0245(18) Uani 1 1 d . . .
O23 O 1.7566(5) -0.2948(4) 0.9870(3) 0.0261(18) Uani 1 1 d . . .
O24 O 1.6027(5) -0.2251(4) 0.9888(4) 0.032(2) Uani 1 1 d . . .
O1W O 1.5214(5) -0.1825(4) 0.8193(4) 0.0279(19) Uani 1 1 d . . .
O2W O 1.6002(5) -0.3106(4) 0.7495(3) 0.0279(19) Uani 1 1 d . . .
N1A N 1.6399(6) -0.0470(5) 0.8877(4) 0.026(2) Uani 1 1 d . . .
C2A C 1.6311(8) -0.0417(6) 0.9472(6) 0.035(3) Uani 1 1 d . . .
H2A H 1.6421 -0.0834 0.9733 0.042 Uiso 1 1 calc R . .
C3A C 1.6069(8) 0.0211(6) 0.9732(6) 0.041(3) Uani 1 1 d . . .
H3A H 1.5999 0.0236 1.0166 0.049 Uiso 1 1 calc R . .
C4A C 1.5928(8) 0.0810(7) 0.9347(7) 0.041(3) Uani 1 1 d . . .
H4A H 1.5778 0.1260 0.9522 0.049 Uiso 1 1 calc R . .
C5A C 1.5999(8) 0.0775(6) 0.8726(7) 0.039(3) Uani 1 1 d . . .
H5A H 1.5887 0.1186 0.8458 0.047 Uiso 1 1 calc R . .
C6A C 1.6245(8) 0.0102(6) 0.8493(6) 0.030(3) Uani 1 1 d . . .
C7A C 1.6377(8) 0.0009(6) 0.7849(6) 0.029(3) Uani 1 1 d . . .
C8A C 1.6267(8) 0.0516(6) 0.7376(6) 0.031(3) Uani 1 1 d . . .
H8A H 1.6064 0.0991 0.7459 0.037 Uiso 1 1 calc R . .
C9A C 1.6440(8) 0.0348(6) 0.6799(7) 0.039(3) Uani 1 1 d . . .
H9A H 1.6389 0.0710 0.6480 0.047 Uiso 1 1 calc R . .
C10A C 1.6691(8) -0.0345(6) 0.6663(6) 0.037(3) Uani 1 1 d . . .
H10A H 1.6794 -0.0479 0.6251 0.045 Uiso 1 1 calc R . .
C11A C 1.6788(8) -0.0832(6) 0.7151(6) 0.030(3) Uani 1 1 d . . .
H11A H 1.6971 -0.1313 0.7071 0.036 Uiso 1 1 calc R . .
N12A N 1.6637(6) -0.0667(5) 0.7726(4) 0.023(2) Uani 1 1 d . . .
N1B N 1.8816(7) -0.1216(6) 1.0257(5) 0.036(3) Uani 1 1 d . . .
C2B C 1.8798(8) -0.1554(8) 1.0780(6) 0.049(4) Uani 1 1 d . . .
H2B H 1.8799 -0.2068 1.0784 0.059 Uiso 1 1 calc R . .
C3B C 1.8776(10) -0.1173(9) 1.1346(7) 0.058(4) Uani 1 1 d . . .
H3B H 1.8773 -0.1432 1.1729 0.069 Uiso 1 1 calc R . .
C4B C 1.8758(9) -0.0454(9) 1.1351(7) 0.058(4) Uani 1 1 d . . .
H4B H 1.8754 -0.0194 1.1733 0.070 Uiso 1 1 calc R . .
C5B C 1.8747(8) -0.0099(8) 1.0787(6) 0.049(4) Uani 1 1 d . . .
H5B H 1.8712 0.0414 1.0769 0.059 Uiso 1 1 calc R . .
C6B C 1.8788(8) -0.0496(7) 1.0251(6) 0.036(3) Uani 1 1 d . . .
C7B C 1.8757(7) -0.0186(6) 0.9641(6) 0.027(3) Uani 1 1 d . . .
C8B C 1.8675(8) 0.0553(6) 0.9510(6) 0.038(3) Uani 1 1 d . . .
H8B H 1.8621 0.0887 0.9840 0.046 Uiso 1 1 calc R . .
C9B C 1.8674(8) 0.0796(6) 0.8906(6) 0.040(3) Uani 1 1 d . . .
H9B H 1.8608 0.1297 0.8812 0.048 Uiso 1 1 calc R . .
C10B C 1.8768(8) 0.0308(6) 0.8438(6) 0.037(3) Uani 1 1 d . . .
H10B H 1.8783 0.0466 0.8018 0.044 Uiso 1 1 calc R . .
C11B C 1.8839(7) -0.0411(6) 0.8588(6) 0.029(3) Uani 1 1 d . . .
H11B H 1.8904 -0.0750 0.8264 0.034 Uiso 1 1 calc R . .
N12B N 1.8822(7) -0.0647(5) 0.9164(5) 0.033(2) Uani 1 1 d . . .
N1C N 1.5641(7) -0.4303(5) 0.8501(4) 0.027(2) Uani 1 1 d . . .
C2C C 1.4836(7) -0.4147(6) 0.8723(5) 0.029(3) Uani 1 1 d . . .
H2C H 1.4746 -0.3664 0.8852 0.034 Uiso 1 1 calc R . .
C3C C 1.4125(9) -0.4646(7) 0.8778(6) 0.041(3) Uani 1 1 d . . .
H3C H 1.3566 -0.4514 0.8939 0.049 Uiso 1 1 calc R . .
C4C C 1.4271(9) -0.5330(8) 0.8589(6) 0.045(4) Uani 1 1 d . . .
H4C H 1.3815 -0.5697 0.8622 0.053 Uiso 1 1 calc R . .
C5C C 1.5098(9) -0.5491(6) 0.8347(6) 0.041(3) Uani 1 1 d . . .
H5C H 1.5205 -0.5970 0.8216 0.049 Uiso 1 1 calc R . .
C6C C 1.5753(8) -0.4966(7) 0.8297(5) 0.034(3) Uani 1 1 d . . .
C7C C 1.6676(8) -0.5064(6) 0.8063(5) 0.028(3) Uani 1 1 d . . .
C8C C 1.6957(9) -0.5728(6) 0.7865(5) 0.039(3) Uani 1 1 d . . .
H8C H 1.6561 -0.6141 0.7866 0.046 Uiso 1 1 calc R . .
C9C C 1.7856(10) -0.5777(7) 0.7660(6) 0.045(4) Uani 1 1 d . . .
H9C H 1.8077 -0.6229 0.7532 0.054 Uiso 1 1 calc R . .
C10C C 1.8402(9) -0.5170(7) 0.7649(6) 0.040(3) Uani 1 1 d . . .
H10C H 1.8996 -0.5194 0.7502 0.049 Uiso 1 1 calc R . .
C11C C 1.8072(8) -0.4516(6) 0.7855(5) 0.028(3) Uani 1 1 d . . .
H11C H 1.8448 -0.4093 0.7848 0.034 Uiso 1 1 calc R . .
N12C N 1.7233(6) -0.4472(5) 0.8066(4) 0.026(2) Uani 1 1 d . . .
N1D N 1.8029(6) -0.4361(5) 0.9632(4) 0.025(2) Uani 1 1 d . . .
C2D C 1.7174(8) -0.4503(6) 0.9802(5) 0.031(3) Uani 1 1 d . . .
H2D H 1.6818 -0.4110 0.9928 0.037 Uiso 1 1 calc R . .
C3D C 1.6794(9) -0.5181(6) 0.9802(5) 0.035(3) Uani 1 1 d . . .
H3D H 1.6190 -0.5256 0.9925 0.042 Uiso 1 1 calc R . .
C4D C 1.7299(9) -0.5746(7) 0.9624(6) 0.043(3) Uani 1 1 d . . .
H4D H 1.7054 -0.6225 0.9617 0.052 Uiso 1 1 calc R . .
C5D C 1.8216(10) -0.5605(7) 0.9447(6) 0.046(4) Uani 1 1 d . . .
H5D H 1.8581 -0.5995 0.9325 0.056 Uiso 1 1 calc R . .
C6D C 1.8565(9) -0.4922(6) 0.9453(5) 0.032(3) Uani 1 1 d . . .
C7D C 1.9505(8) -0.4706(6) 0.9275(5) 0.031(3) Uani 1 1 d . . .
C8D C 2.0139(9) -0.5174(8) 0.9084(6) 0.047(4) Uani 1 1 d . . .
H8D H 2.0012 -0.5679 0.9078 0.057 Uiso 1 1 calc R . .
C9D C 2.0953(11) -0.4929(8) 0.8902(6) 0.055(4) Uani 1 1 d . . .
H9D H 2.1396 -0.5261 0.8777 0.066 Uiso 1 1 calc R . .
C10D C 2.1125(10) -0.4225(9) 0.8901(6) 0.060(5) Uani 1 1 d . . .
H10D H 2.1681 -0.4043 0.8764 0.072 Uiso 1 1 calc R . .
C11D C 2.0464(8) -0.3757(8) 0.9107(6) 0.048(4) Uani 1 1 d . . .
H11D H 2.0590 -0.3252 0.9108 0.058 Uiso 1 1 calc R . .
N12D N 1.9678(6) -0.3975(5) 0.9299(4) 0.033(2) Uani 1 1 d . . .
O3W O 1.0772(6) -0.1818(4) 0.8260(4) 0.046(2) Uani 1 1 d . . .
O4W O 1.2788(7) -0.3188(5) 0.8392(4) 0.061(3) Uani 1 1 d . . .
O5W O 1.3171(8) -0.7395(7) 0.4567(7) 0.119(5) Uani 1 1 d . . .
O6W O 1.2265(7) -0.3399(5) 0.3872(4) 0.063(3) Uani 1 1 d . . .
O7W O 1.5166(8) -0.3307(6) 0.4751(5) 0.089(4) Uani 1 1 d . . .
O8W O 1.4379(8) -0.1618(6) 0.9256(5) 0.088(4) Uani 1 1 d . . .
O9W O 1.0000 -0.3719(5) 0.7500 0.035(3) Uani 1 2 d S . .
O10W O 1.0388(12) -0.3477(8) 0.3175(6) 0.142(6) Uani 1 1 d . . .
O11W O 1.2638(10) -0.2423(8) 0.2889(8) 0.157(8) Uani 1 1 d . . .
O12W O 2.0000 -0.0643(6) 0.7500 0.089(6) Uani 1 2 d S . .
O13W O 1.9309(8) -0.7170(6) 0.9022(5) 0.082(3) Uani 1 1 d . . .
O14W O 1.0908(11) -0.2058(9) 0.2178(7) 0.150(6) Uani 1 1 d . . .
O15W O 1.3912(11) -0.8179(8) 0.8976(7) 0.054(4) Uiso 0.67 1 d P A 2
O16W O 1.8724(8) 0.2012(7) 1.0494(6) 0.046(3) Uiso 0.67 1 d P B 2
O17W O 1.2543(14) 0.2514(10) 0.6078(11) 0.102(6) Uiso 0.67 1 d P C 2
O15' O 1.3420(19) -0.8063(13) 0.8813(12) 0.036(7) Uiso 0.33 1 d P D 1
O16' O 1.7715(18) 0.1494(14) 1.0620(13) 0.055(8) Uiso 0.33 1 d P E 1
O17' O 1.243(3) 0.243(2) 0.561(2) 0.099(13) Uiso 0.33 1 d P F 1
P3 P 1.4776(5) 0.2531(3) 0.7123(3) 0.0316(15) Uani 0.25 1 d PD . 2
O31 O 1.3688(12) 0.2358(16) 0.7025(15) 0.046(9) Uiso 0.25 1 d PD G 2
O32 O 1.496(2) 0.2746(17) 0.6471(9) 0.037(9) Uiso 0.25 1 d PD H 2
O33 O 1.5000 0.3198(8) 0.7500 0.030(6) Uiso 0.50 2 d SPD . 2
O34 O 1.539(2) 0.1921(12) 0.7388(15) 0.059(11) Uiso 0.25 1 d PD . 2
P3' P 1.4776(5) 0.2531(3) 0.7123(3) 0.0316(15) Uani 0.25 1 d PD . 1
O31' O 1.3777(15) 0.2819(19) 0.7159(17) 0.069(12) Uiso 0.25 1 d PD . 1
O32' O 1.490(3) 0.238(2) 0.6455(9) 0.073(15) Uiso 0.25 1 d PD I 1
O33' O 1.5534(16) 0.3046(13) 0.7435(13) 0.042(9) Uiso 0.25 1 d PD . 1
O34' O 1.5000 0.1832(7) 0.7500 0.020(5) Uiso 0.50 2 d SPD . 1
O18W O 1.4416(14) 0.2667(10) 0.6230(10) 0.053(5) Uiso 0.50 1 d P J 3

loop_
_atom_site_aniso_label
_atom_site_aniso_U_11
_atom_site_aniso_U_22
_atom_site_aniso_U_33
_atom_site_aniso_U_23
_atom_site_aniso_U_13
_atom_site_aniso_U_12
Cu1 0.0268(8) 0.0213(7) 0.0203(8) 0.0008(6) 0.0025(6) 0.0012(6)
Cu2 0.0252(8) 0.0211(7) 0.0208(8) 0.0012(6) 0.0021(6) -0.0022(6)
Cu3 0.0354(9) 0.0287(8) 0.0211(9) -0.0004(6) 0.0023(7) -0.0032(7)
Cu4 0.0336(9) 0.0303(8) 0.0249(9) 0.0053(7) -0.0001(7) 0.0016(7)
O1 0.028(4) 0.035(5) 0.039(5) 0.003(4) 0.001(4) -0.001(4)
P1 0.0200(15) 0.0242(15) 0.0184(16) 0.0032(13) 0.0033(12) 0.0014(14)
O11 0.035(5) 0.015(4) 0.019(5) 0.000(3) 0.004(4) 0.002(3)
O12 0.036(5) 0.024(4) 0.014(4) 0.003(3) 0.009(4) 0.006(3)
O13 0.018(4) 0.024(4) 0.027(5) 0.001(3) 0.003(3) -0.002(3)
O14 0.034(5) 0.023(4) 0.028(5) -0.001(3) 0.009(4) 0.001(3)
P2 0.0287(17) 0.0231(15) 0.0183(16) -0.0008(14) 0.0040(13) -0.0017(14)
O21 0.032(4) 0.026(4) 0.008(4) 0.001(3) 0.005(3) 0.007(3)
O22 0.033(5) 0.024(4) 0.017(4) -0.003(3) 0.006(4) -0.008(3)
O23 0.035(5) 0.026(4) 0.018(5) 0.001(3) 0.004(4) 0.004(4)
O24 0.034(5) 0.031(4) 0.033(5) 0.001(4) 0.014(4) 0.004(4)
O1W 0.025(4) 0.025(4) 0.033(5) -0.004(4) 0.004(4) -0.002(3)
O2W 0.031(5) 0.025(4) 0.027(5) 0.008(3) 0.001(4) 0.001(3)
N1A 0.029(6) 0.036(6) 0.015(6) -0.005(5) 0.006(4) -0.005(5)
C2A 0.046(8) 0.020(6) 0.038(9) -0.005(6) 0.003(6) 0.011(6)
C3A 0.048(8) 0.032(8) 0.043(9) -0.008(7) 0.004(7) 0.003(6)
C4A 0.040(8) 0.032(7) 0.050(10) -0.028(7) 0.005(7) 0.000(6)
C5A 0.034(8) 0.029(7) 0.052(10) -0.002(6) -0.001(7) 0.006(6)
C6A 0.024(7) 0.035(7) 0.029(8) -0.008(6) -0.002(6) 0.005(6)
C7A 0.028(7) 0.024(7) 0.035(8) 0.007(5) 0.002(6) -0.001(5)
C8A 0.034(7) 0.020(6) 0.039(9) 0.004(6) 0.004(6) 0.004(5)
C9A 0.031(7) 0.023(7) 0.062(11) 0.010(6) 0.005(7) -0.002(6)
C10A 0.051(8) 0.040(8) 0.021(8) 0.005(6) 0.004(6) -0.004(6)
C11A 0.032(7) 0.021(6) 0.033(8) -0.001(6) -0.001(6) -0.009(5)
N12A 0.032(6) 0.022(5) 0.016(6) -0.004(4) 0.003(4) 0.002(4)
N1B 0.034(6) 0.051(7) 0.023(7) -0.003(5) 0.003(5) -0.013(5)
C2B 0.038(8) 0.073(10) 0.032(9) -0.003(8) -0.004(7) -0.025(7)
C3B 0.062(10) 0.090(12) 0.023(9) -0.011(8) 0.017(8) -0.008(9)
C4B 0.038(9) 0.089(12) 0.045(11) -0.043(9) 0.002(7) 0.002(8)
C5B 0.047(9) 0.082(11) 0.020(8) -0.014(8) 0.006(7) 0.010(8)
C6B 0.028(7) 0.051(9) 0.030(8) -0.021(7) 0.006(6) -0.010(6)
C7B 0.014(6) 0.042(8) 0.026(7) -0.009(6) 0.009(5) -0.002(5)
C8B 0.028(7) 0.038(8) 0.045(10) -0.017(7) -0.004(6) 0.011(6)
C9B 0.048(8) 0.024(7) 0.048(10) 0.001(6) 0.006(7) 0.011(6)
C10B 0.046(8) 0.021(7) 0.045(9) 0.016(6) 0.014(7) 0.002(6)
C11B 0.030(7) 0.027(6) 0.033(8) -0.010(6) 0.017(6) -0.012(5)
N12B 0.041(6) 0.022(5) 0.037(7) -0.005(5) 0.011(5) 0.000(5)
N1C 0.040(6) 0.023(5) 0.015(6) 0.005(4) -0.003(5) -0.008(5)
C2C 0.023(7) 0.036(7) 0.026(7) 0.010(6) -0.002(6) 0.001(6)
C3C 0.033(8) 0.051(9) 0.039(9) 0.012(7) 0.007(6) -0.007(7)
C4C 0.039(8) 0.062(10) 0.029(8) 0.012(7) -0.005(7) -0.020(7)
C5C 0.059(9) 0.028(7) 0.037(9) 0.005(6) 0.007(7) -0.018(6)
C6C 0.042(8) 0.040(8) 0.018(7) 0.013(6) 0.000(6) -0.009(6)
C7C 0.046(8) 0.019(6) 0.017(7) 0.000(5) -0.005(6) -0.010(6)
C8C 0.063(9) 0.024(7) 0.026(8) -0.002(6) 0.000(7) -0.006(6)
C9C 0.067(10) 0.031(7) 0.037(9) -0.004(6) 0.008(7) 0.017(7)
C10C 0.050(9) 0.040(8) 0.030(8) -0.004(6) 0.004(7) 0.010(7)
C11C 0.032(7) 0.019(6) 0.031(8) -0.004(5) 0.001(6) 0.000(5)
N12C 0.033(6) 0.030(5) 0.016(6) 0.003(4) 0.006(5) -0.001(5)
N1D 0.031(6) 0.032(6) 0.012(5) 0.012(4) 0.003(4) 0.005(5)
C2D 0.036(7) 0.031(7) 0.026(8) 0.010(6) 0.002(6) -0.001(6)
C3D 0.041(8) 0.037(8) 0.026(8) 0.007(6) -0.001(6) -0.007(6)
C4D 0.060(9) 0.033(8) 0.033(9) 0.012(6) -0.003(7) -0.005(7)
C5D 0.081(11) 0.033(8) 0.024(8) -0.005(6) 0.005(7) 0.008(7)
C6D 0.054(8) 0.026(7) 0.013(7) -0.007(5) -0.007(6) 0.006(6)
C7D 0.037(7) 0.040(8) 0.014(7) 0.008(6) -0.001(6) 0.012(6)
C8D 0.047(9) 0.066(10) 0.028(8) -0.005(7) 0.004(7) 0.022(8)
C9D 0.065(11) 0.066(11) 0.031(9) 0.016(8) -0.004(8) 0.032(9)
C10D 0.041(9) 0.107(14) 0.034(9) 0.037(9) 0.013(7) 0.008(9)
C11D 0.025(7) 0.077(10) 0.044(9) 0.017(8) 0.008(7) 0.004(7)
N12D 0.031(6) 0.043(6) 0.024(6) 0.010(5) -0.002(5) -0.003(5)
O3W 0.048(5) 0.041(5) 0.052(6) -0.016(4) 0.021(5) -0.014(4)
O4W 0.086(7) 0.068(7) 0.035(6) 0.022(5) 0.030(5) 0.022(6)
O5W 0.072(9) 0.163(13) 0.126(13) -0.007(10) 0.028(8) -0.001(9)
O6W 0.084(7) 0.063(6) 0.038(6) -0.008(5) 0.003(5) -0.011(6)
O7W 0.086(8) 0.098(9) 0.078(9) -0.038(7) -0.005(7) 0.047(7)
O8W 0.098(8) 0.121(9) 0.051(7) 0.040(7) 0.033(6) 0.078(8)
O9W 0.041(7) 0.023(6) 0.044(8) 0.000 0.015(6) 0.000
O10W 0.203(16) 0.149(13) 0.067(10) -0.016(9) 0.000(10) 0.045(12)
O11W 0.126(12) 0.161(14) 0.205(18) -0.113(13) 0.086(12) -0.088(11)
O12W 0.174(16) 0.030(8) 0.087(13) 0.000 0.095(12) 0.000
O13W 0.103(9) 0.080(8) 0.058(8) 0.010(6) -0.007(7) 0.008(7)
O14W 0.152(14) 0.195(16) 0.096(12) -0.014(12) -0.003(10) 0.049(13)
P3 0.051(4) 0.020(3) 0.021(4) 0.000(3) 0.001(3) 0.000(3)
P3' 0.051(4) 0.020(3) 0.021(4) 0.000(3) 0.001(3) 0.000(3)

loop_
_atom_type_symbol
_atom_type_description
_atom_type_scat_dispersion_real
_atom_type_scat_dispersion_imag
_atom_type_scat_source
C C 0.0033 0.0016 'International Tables Vol C Tables 4.2.6.8 and 6.1.1.4'
H H 0.0000 0.0000 'International Tables Vol C Tables 4.2.6.8 and 6.1.1.4'
N N 0.0061 0.0033 'International Tables Vol C Tables 4.2.6.8 and 6.1.1.4'
O O 0.0106 0.0060 'International Tables Vol C Tables 4.2.6.8 and 6.1.1.4'
P P 0.1023 0.0942 'International Tables Vol C Tables 4.2.6.8 and 6.1.1.4'
Cu Cu 0.3201 1.2651 'International Tables Vol C Tables 4.2.6.8 and 6.1.1.4'

loop_
_geom_angle_atom_site_label_1
_geom_angle_atom_site_label_2
_geom_angle_atom_site_label_3
_geom_angle
_geom_angle_site_symmetry_1
_geom_angle_site_symmetry_3
_geom_angle_publ_flag
O11 Cu1 O21 92.8(3) . . ?
O11 Cu1 N12A 91.3(3) . . ?
O21 Cu1 N12A 163.6(3) . . ?
O11 Cu1 N1A 170.9(3) . . ?
O21 Cu1 N1A 93.1(3) . . ?
N12A Cu1 N1A 81.1(4) . . ?
O11 Cu1 O1W 90.2(3) . . ?
O21 Cu1 O1W 101.1(3) . . ?
N12A Cu1 O1W 94.8(3) . . ?
N1A Cu1 O1W 95.5(3) . . ?
O22 Cu2 N12C 169.8(3) . . ?
O22 Cu2 O12 94.1(3) . . ?
N12C Cu2 O12 91.5(3) . . ?
O22 Cu2 N1C 90.4(3) . . ?
N12C Cu2 N1C 82.0(4) . . ?
O12 Cu2 N1C 164.3(3) . . ?
O22 Cu2 O2W 90.6(3) . . ?
N12C Cu2 O2W 96.8(3) . . ?
O12 Cu2 O2W 100.8(3) . . ?
N1C Cu2 O2W 94.1(3) . . ?
O13 Cu3 O1 91.5(3) . . ?
O13 Cu3 N1B 172.7(4) . . ?
O1 Cu3 N1B 94.2(4) . . ?
O13 Cu3 N12B 92.4(3) . . ?
O1 Cu3 N12B 156.1(4) . . ?
N1B Cu3 N12B 80.5(4) . . ?
O13 Cu3 O21 91.2(3) . . ?
O1 Cu3 O21 108.9(3) . . ?
N1B Cu3 O21 91.2(3) . . ?
N12B Cu3 O21 94.6(3) . . ?
O23 Cu4 O1 93.5(3) . . ?
O23 Cu4 N12D 171.9(3) . . ?
O1 Cu4 N12D 93.2(4) . . ?
O23 Cu4 N1D 89.0(3) . . ?
O1 Cu4 N1D 158.8(3) . . ?
N12D Cu4 N1D 83.2(4) . . ?
O23 Cu4 O12 90.9(3) . . ?
O1 Cu4 O12 103.7(3) . . ?
N12D Cu4 O12 92.0(3) . . ?
N1D Cu4 O12 97.4(3) . . ?
Cu4 O1 Cu3 109.8(4) . . ?
O14 P1 O12 110.9(4) . . ?
O14 P1 O13 109.3(4) . . ?
O12 P1 O13 108.7(4) . . ?
O14 P1 O11 108.4(4) . . ?
O12 P1 O11 106.3(4) . . ?
O13 P1 O11 113.2(4) . . ?
P1 O11 Cu1 124.1(4) . . ?
P1 O12 Cu2 124.2(4) . . ?
P1 O12 Cu4 125.2(4) . . ?
Cu2 O12 Cu4 104.1(3) . . ?
P1 O13 Cu3 125.3(4) . . ?
O24 P2 O21 110.2(4) . . ?
O24 P2 O23 112.4(4) . . ?
O21 P2 O23 105.2(4) . . ?
O24 P2 O22 106.1(4) . . ?
O21 P2 O22 109.5(4) . . ?
O23 P2 O22 113.4(4) . . ?
P2 O21 Cu1 123.9(4) . . ?
P2 O21 Cu3 122.8(4) . . ?
Cu1 O21 Cu3 106.0(3) . . ?
P2 O22 Cu2 123.4(4) . . ?
P2 O23 Cu4 128.1(4) . . ?
C2A N1A C6A 120.6(10) . . ?
C2A N1A Cu1 126.3(8) . . ?
C6A N1A Cu1 113.1(7) . . ?
N1A C2A C3A 122.5(12) . . ?
C2A C3A C4A 117.7(12) . . ?
C5A C4A C3A 121.5(11) . . ?
C4A C5A C6A 117.1(12) . . ?
N1A C6A C5A 120.5(11) . . ?
N1A C6A C7A 117.5(10) . . ?
C5A C6A C7A 121.9(12) . . ?
N12A C7A C8A 119.6(11) . . ?
N12A C7A C6A 112.7(10) . . ?
C8A C7A C6A 127.7(11) . . ?
C9A C8A C7A 120.5(11) . . ?
C8A C9A C10A 120.4(12) . . ?
C11A C10A C9A 116.7(12) . . ?
N12A C11A C10A 123.2(11) . . ?
C11A N12A C7A 119.5(10) . . ?
C11A N12A Cu1 124.9(7) . . ?
C7A N12A Cu1 115.6(7) . . ?
C2B N1B C6B 119.3(12) . . ?
C2B N1B Cu3 125.0(10) . . ?
C6B N1B Cu3 115.7(8) . . ?
N1B C2B C3B 120.8(14) . . ?
C4B C3B C2B 120.8(15) . . ?
C3B C4B C5B 118.0(14) . . ?
C4B C5B C6B 118.9(15) . . ?
N1B C6B C5B 122.2(13) . . ?
N1B C6B C7B 114.2(11) . . ?
C5B C6B C7B 123.6(13) . . ?
N12B C7B C8B 118.8(11) . . ?
N12B C7B C6B 116.5(11) . . ?
C8B C7B C6B 124.7(11) . . ?
C9B C8B C7B 119.9(11) . . ?
C8B C9B C10B 119.2(11) . . ?
C11B C10B C9B 118.8(12) . . ?
N12B C11B C10B 122.2(11) . . ?
C11B N12B C7B 121.1(10) . . ?
C11B N12B Cu3 125.9(8) . . ?
C7B N12B Cu3 113.0(8) . . ?
C6C N1C C2C 118.2(10) . . ?
C6C N1C Cu2 114.9(8) . . ?
C2C N1C Cu2 126.9(8) . . ?
N1C C2C C3C 124.3(11) . . ?
C4C C3C C2C 116.5(12) . . ?
C3C C4C C5C 119.3(12) . . ?
C6C C5C C4C 120.5(12) . . ?
N1C C6C C5C 121.0(11) . . ?
N1C C6C C7C 112.6(10) . . ?
C5C C6C C7C 126.3(12) . . ?
N12C C7C C8C 121.6(11) . . ?
N12C C7C C6C 116.7(10) . . ?
C8C C7C C6C 121.7(10) . . ?
C7C C8C C9C 118.1(11) . . ?
C10C C9C C8C 119.8(11) . . ?
C9C C10C C11C 118.9(11) . . ?
N12C C11C C10C 121.5(11) . . ?
C11C N12C C7C 120.1(9) . . ?
C11C N12C Cu2 126.1(7) . . ?
C7C N12C Cu2 113.7(7) . . ?
C2D N1D C6D 119.4(10) . . ?
C2D N1D Cu4 127.5(8) . . ?
C6D N1D Cu4 113.0(7) . . ?
N1D C2D C3D 123.6(11) . . ?
C4D C3D C2D 118.6(11) . . ?
C3D C4D C5D 118.5(12) . . ?
C6D C5D C4D 120.9(12) . . ?
C5D C6D N1D 119.0(11) . . ?
C5D C6D C7D 125.9(11) . . ?
N1D C6D C7D 115.2(10) . . ?
C8D C7D N12D 120.9(11) . . ?
C8D C7D C6D 124.6(12) . . ?
N12D C7D C6D 114.5(10) . . ?
C9D C8D C7D 120.8(14) . . ?
C10D C9D C8D 119.7(14) . . ?
C9D C10D C11D 118.2(13) . . ?
N12D C11D C10D 123.9(14) . . ?
C11D N12D C7D 116.5(11) . . ?
C11D N12D Cu4 129.2(9) . . ?
C7D N12D Cu4 114.1(7) . . ?
O33 P3 O34 111.3(13) . . ?
O33 P3 O32 103.2(13) . . ?
O34 P3 O32 111.9(16) . . ?
O33 P3 O31 111.5(12) . . ?
O34 P3 O31 114.0(16) . . ?
O32 P3 O31 104.2(15) . . ?
O33 P3 O34 106.0(10) . 2_856 ?
O34 P3 O34 49(2) . 2_856 ?
O32 P3 O34 149.7(17) . 2_856 ?
O31 P3 O34 72.0(16) . 2_856 ?
O33 P3 P3 56.4(4) . 2_856 ?
O34 P3 P3 60.7(13) . 2_856 ?
O32 P3 P3 144.1(13) . 2_856 ?
O31 P3 P3 110.7(13) . 2_856 ?
O34 P3 P3 54.9(8) 2_856 2_856 ?
P3 O33 P3 67.1(8) . 2_856 ?
O34 O34 P3 69.3(17) 2_856 . ?
O34 O34 P3 61.3(17) 2_856 2_856 ?
P3 O34 P3 64.4(10) . 2_856 ?
O31' O33' P3' 67.8(17) 2_856 2_856 ?
O31' O33' O33' 122(3) 2_856 2_856 ?
P3' O33' O33' 59.3(14) 2_856 2_856 ?

loop_
_geom_bond_atom_site_label_1
_geom_bond_atom_site_label_2
_geom_bond_distance
_geom_bond_site_symmetry_2
_geom_bond_publ_flag
Cu1 O11 1.879(6) . ?
Cu1 O21 1.959(7) . ?
Cu1 N12A 1.971(9) . ?
Cu1 N1A 1.972(9) . ?
Cu1 O1W 2.384(7) . ?
Cu2 O22 1.911(7) . ?
Cu2 N12C 1.947(9) . ?
Cu2 O12 1.976(7) . ?
Cu2 N1C 2.022(9) . ?
Cu2 O2W 2.321(7) . ?
Cu3 O13 1.925(7) . ?
Cu3 O1 1.951(8) . ?
Cu3 N1B 1.973(10) . ?
Cu3 N12B 1.997(9) . ?
Cu3 O21 2.319(7) . ?
Cu4 O23 1.930(7) . ?
Cu4 O1 1.948(8) . ?
Cu4 N12D 1.996(9) . ?
Cu4 N1D 2.011(9) . ?
Cu4 O12 2.279(7) . ?
P1 O14 1.491(7) . ?
P1 O12 1.532(7) . ?
P1 O13 1.549(7) . ?
P1 O11 1.581(7) . ?
P2 O24 1.510(7) . ?
P2 O21 1.526(7) . ?
P2 O23 1.558(8) . ?
P2 O22 1.565(8) . ?
N1A C2A 1.303(13) . ?
N1A C6A 1.336(14) . ?
C2A C3A 1.356(15) . ?
C3A C4A 1.377(17) . ?
C4A C5A 1.351(17) . ?
C5A C6A 1.405(15) . ?
C6A C7A 1.430(15) . ?
C7A N12A 1.341(13) . ?
C7A C8A 1.370(15) . ?
C8A C9A 1.334(15) . ?
C9A C10A 1.375(15) . ?
C10A C11A 1.370(15) . ?
C11A N12A 1.319(13) . ?
N1B C2B 1.287(15) . ?
N1B C6B 1.331(15) . ?
C2B C3B 1.405(18) . ?
C3B C4B 1.330(19) . ?
C4B C5B 1.370(19) . ?
C5B C6B 1.372(16) . ?
C6B C7B 1.420(16) . ?
C7B N12B 1.346(13) . ?
C7B C8B 1.396(16) . ?
C8B C9B 1.368(16) . ?
C9B C10B 1.371(16) . ?
C10B C11B 1.366(14) . ?
C11B N12B 1.312(14) . ?
N1C C6C 1.319(14) . ?
N1C C2C 1.343(13) . ?
C2C C3C 1.389(14) . ?
C3C C4C 1.354(17) . ?
C4C C5C 1.393(16) . ?
C5C C6C 1.364(15) . ?
C6C C7C 1.492(15) . ?
C7C N12C 1.352(12) . ?
C7C C8C 1.380(15) . ?
C8C C9C 1.423(16) . ?
C9C C10C 1.368(16) . ?
C10C C11C 1.395(15) . ?
C11C N12C 1.347(13) . ?
N1D C2D 1.354(13) . ?
N1D C6D 1.379(13) . ?
C2D C3D 1.365(15) . ?
C3D C4D 1.358(16) . ?
C4D C5D 1.442(17) . ?
C5D C6D 1.356(16) . ?
C6D C7D 1.504(16) . ?
C7D C8D 1.362(15) . ?
C7D N12D 1.374(14) . ?
C8D C9D 1.359(17) . ?
C9D C10D 1.32(2) . ?
C10D C11D 1.403(18) . ?
C11D N12D 1.316(13) . ?
P3 O33 1.479(12) . ?
P3 O34 1.483(15) . ?
P3 O32 1.514(16) . ?
P3 O31 1.563(16) . ?
P3 O34 1.58(3) 2_856 ?
P3 P3 1.635(12) 2_856 ?
O33 P3 1.479(12) 2_856 ?
O34 O34 1.28(6) 2_856 ?
O34 P3 1.58(3) 2_856 ?
O31' O33' 1.27(4) 2_856 ?
O33' O31' 1.27(4) 2_856 ?
O33' P3' 1.46(3) 2_856 ?
O33' O33' 1.59(5) 2_856 ?
O34' P3' 1.530(12) 2_856 ?
